data_7061394
loop_
_publ_author_name
'Wang, Zexin'
'Chen, Liwei'
'Lin, Xiang'
'Liu, Wei'
'Han, Jun'
'Chen, Nannan'
'Jiang, Hong'
'Sun, Shitao'
'Li, Zhenli'
'Hao, Jinle'
'Lin, Bin'
'Li, Renfu'
'Chen, Xueyuan'
'Zhai, Xin'
'Xie, Lijun'

_publ_section_title
;
 Development of a new type of multi-functional mechanochromic luminescence
 material by infusing a phenyl rotator into the structure of
 3,4-diphenylmaleic anhydride
;
_journal_issue 14
_journal_name_full 'New Journal of Chemistry'
_journal_page_first 6765
_journal_page_last 6774
_journal_paper_doi 10.1039/D2NJ00033D
_journal_volume 46
_journal_year 2022
_chemical_formula_moiety 'C29 H27 N O5 S, C3 H6 O'
_chemical_formula_sum 'C32 H33 N O6 S'
_chemical_formula_weight 559.65
_space_group_crystal_system monoclinic
_space_group_IT_number 14
_space_group_name_Hall '-P 2ybc'
_space_group_name_H-M_alt 'P 1 21/c 1'
_atom_sites_solution_hydrogens geom
_audit_creation_date 2021-11-02
_audit_creation_method
;
Olex2 1.3
(compiled 2020.11.12 svn.r5f609507 for OlexSys, GUI svn.r6403)
;
_audit_update_record
;
2021-11-05 deposited with the CCDC.	2022-03-07 downloaded from the CCDC.
;
_cell_angle_alpha 90
_cell_angle_beta 112.505(6)
_cell_angle_gamma 90
_cell_formula_units_Z 4
_cell_length_a 13.478(3)
_cell_length_b 21.218(4)
_cell_length_c 10.7645(18)
_cell_measurement_reflns_used 1264
_cell_measurement_temperature 150.01
_cell_measurement_theta_max 25.62
_cell_measurement_theta_min 2.52
_cell_volume 2844.0(10)
_computing_cell_refinement 'SAINT V8.38A (Bruker, 2018)'
_computing_data_reduction 'SAINT V8.38A (Bruker, 2018)'
_computing_molecular_graphics 'Olex2 1.3 (Dolomanov et al., 2009)'
_computing_publication_material 'Olex2 1.3 (Dolomanov et al., 2009)'
_computing_structure_refinement 'SHELXL 2018/3 (Sheldrick, 2015)'
_computing_structure_solution 'XS  (Sheldrick, 2008)'
_diffrn_ambient_temperature 150.01
_diffrn_measured_fraction_theta_full 0.999
_diffrn_measured_fraction_theta_max 0.999
_diffrn_measurement_device_type 'Bruker APEX-II CCD'
_diffrn_measurement_method '\f and \w scans'
_diffrn_radiation_type MoK\a
_diffrn_radiation_wavelength 0.71073
_diffrn_reflns_av_R_equivalents 0.3675
_diffrn_reflns_av_unetI/netI 0.1960
_diffrn_reflns_Laue_measured_fraction_full 0.999
_diffrn_reflns_Laue_measured_fraction_max 0.999
_diffrn_reflns_limit_h_max 17
_diffrn_reflns_limit_h_min -17
_diffrn_reflns_limit_k_max 27
_diffrn_reflns_limit_k_min -27
_diffrn_reflns_limit_l_max 13
_diffrn_reflns_limit_l_min -13
_diffrn_reflns_number 51550
_diffrn_reflns_point_group_measured_fraction_full 0.999
_diffrn_reflns_point_group_measured_fraction_max 0.999
_diffrn_reflns_theta_full 25.242
_diffrn_reflns_theta_max 27.103
_diffrn_reflns_theta_min 2.262
_exptl_absorpt_coefficient_mu 0.160
_exptl_absorpt_correction_T_max 0.3315
_exptl_absorpt_correction_T_min 0.2660
_exptl_absorpt_correction_type none
_exptl_absorpt_process_details
;
SADABS-2016/2 (Bruker,2016/2) was used for absorption correction.
wR2(int) was 0.1351 before and 0.1069 after correction.
The Ratio of minimum to maximum transmission is 0.8024.
The \l/2 correction factor is Not present.
;
_exptl_crystal_colour 'clear light red'
_exptl_crystal_colour_lustre clear
_exptl_crystal_colour_modifier light
_exptl_crystal_colour_primary red
_exptl_crystal_density_diffrn 1.307
_exptl_crystal_description block
_exptl_crystal_F_000 1184
_refine_diff_density_max 0.391
_refine_diff_density_min -0.313
_refine_diff_density_rms 0.076
_refine_ls_extinction_method none
_refine_ls_goodness_of_fit_ref 1.021
_refine_ls_hydrogen_treatment constr
_refine_ls_matrix_type full
_refine_ls_number_parameters 353
_refine_ls_number_reflns 6276
_refine_ls_number_restraints 5
_refine_ls_restrained_S_all 1.021
_refine_ls_R_factor_all 0.2198
_refine_ls_R_factor_gt 0.0898
_refine_ls_shift/su_max 0.001
_refine_ls_shift/su_mean 0.000
_refine_ls_structure_factor_coef Fsqd
_refine_ls_weighting_details 'w=1/[\s^2^(Fo^2^)+(0.0487P)^2^+1.3646P] where P=(Fo^2^+2Fc^2^)/3'
_refine_ls_weighting_scheme calc
_refine_ls_wR_factor_gt 0.1496
_refine_ls_wR_factor_ref 0.2025
_reflns_Friedel_coverage 0.000
_reflns_number_gt 2789
_reflns_number_total 6276
_reflns_threshold_expression 'I > 2\s(I)'
_cod_data_source_file d2nj00033d2.cif
_cod_data_source_block x1
_cod_depositor_comments 'Adding full bibliography for 7061392--7061394.cif.'
_cod_database_code 7061394
_shelx_shelxl_version_number 2018/3
_shelx_space_group_comment
;
The symmetry employed for this shelxl refinement is uniquely defined
by the following loop, which should always be used as a source of
symmetry information in preference to the above space-group names.
They are only intended as comments.
;
_olex2_refinement_description
;
1. Fixed Uiso
 At 1.2 times of:
  All C(H) groups, All C(H,H) groups
 At 1.5 times of:
  All C(H,H,H) groups
2. Restrained planarity
 C2, C4, C21, C12, C23, C14, C11, C5
 with sigma of 0.1
3.a Secondary CH2 refined with riding coordinates:
 C19(H19A,H19B), C1B(H1BA,H1BB), C22(H22A,H22B), C1E(H1EA,H1EB)
3.b Aromatic/amide H refined with riding coordinates:
 C10(H10), C4(H4), C14(H14), C23(H23), C21(H21), C9(H9), C8(H8), C15(H15),
 C17(H17), C18(H18), C1A(H1A), C1C(H1C), C1D(H1DA)
3.c Fitted hexagon refined as free rotating group:
 C4(C2,C14,C23,C12,C21)
3.d Idealised Me refined as rotating group:
 C11(H11A,H11B,H11C), C1(H1B,H1D,H1E), C24(H24A,H24B,H24C), C27(H27A,H27B,H27C)
;
_olex2_submission_special_instructions 'No special instructions were received'

loop_
_space_group_symop_operation_xyz
'x, y, z'
'-x, y+1/2, -z+1/2'
'-x, -y, -z'
'x, -y-1/2, z-1/2'

loop_
_atom_site_label
_atom_site_type_symbol
_atom_site_fract_x
_atom_site_fract_y
_atom_site_fract_z
_atom_site_U_iso_or_equiv
_atom_site_adp_type
_atom_site_occupancy
_atom_site_site_symmetry_order
_atom_site_calc_flag
_atom_site_refinement_flags_posn
_atom_site_refinement_flags_adp
_atom_site_refinement_flags_occupancy
_atom_site_disorder_assembly
_atom_site_disorder_group
S2 S 0.36180(4) 0.53393(2) 0.10878(4) 0.03076(14) Uani 1 1 d . . . . .
O O 0.18756(10) 0.17213(5) 0.15837(11) 0.0324(4) Uani 1 1 d . . . . .
O3 O 0.28210(11) 0.57633(5) 0.12023(12) 0.0382(4) Uani 1 1 d . . . . .
O4 O 0.47360(10) 0.54967(6) 0.17672(13) 0.0411(5) Uani 1 1 d . . . . .
N N -0.01584(12) 0.31975(7) -0.23367(14) 0.0312(5) Uani 1 1 d . . . . .
O6 O -0.06096(11) 0.45174(6) -0.25792(13) 0.0476(5) Uani 1 1 d . . . . .
C3 C 0.33934(14) 0.45830(8) 0.16171(16) 0.0240(5) Uani 1 1 d . . . . .
C10 C 0.39913(14) 0.35195(8) 0.21947(16) 0.0259(6) Uani 1 1 d . . . . .
H10 H 0.454654 0.321256 0.244308 0.031 Uiso 1 1 calc R U . . .
C4 C 0.51484(6) 0.29869(3) 0.64914(7) 0.0290(6) Uani 1 1 d G . . . .
H4 H 0.520007 0.334824 0.703391 0.035 Uiso 1 1 calc R U . . .
C2 C 0.59692(7) 0.25429(4) 0.68787(9) 0.0277(6) Uani 1 1 d G . . . .
C14 C 0.58936(10) 0.20142(4) 0.60849(12) 0.0294(6) Uani 1 1 d G . . . .
H14 H 0.645449 0.171073 0.634959 0.035 Uiso 1 1 calc R U . . .
C23 C 0.49972(12) 0.19295(4) 0.49040(11) 0.0278(6) Uani 1 1 d G . . . .
H23 H 0.494557 0.156820 0.436157 0.033 Uiso 1 1 calc R U . . .
C12 C 0.41765(10) 0.23736(5) 0.45168(9) 0.0256(5) Uani 1 1 d G . . . .
C21 C 0.42521(7) 0.29022(4) 0.53105(8) 0.0300(6) Uani 1 1 d G . . . .
H21 H 0.369112 0.320570 0.504583 0.036 Uiso 1 1 calc R U . . .
C5 C 0.32294(14) 0.22721(8) 0.32486(16) 0.0248(5) Uani 1 1 d . . . . .
C6 C 0.29687(14) 0.33530(8) 0.20927(15) 0.0219(5) Uani 1 1 d . . . . .
C7 C 0.27235(14) 0.26807(8) 0.22389(16) 0.0243(5) Uani 1 1 d . . . . .
C C 0.04975(14) 0.21912(8) -0.12126(16) 0.0265(6) Uani 1 1 d . . . . .
C9 C 0.21759(14) 0.38119(8) 0.18344(16) 0.0284(6) Uani 1 1 d . . . . .
H9 H 0.148847 0.370178 0.182029 0.034 Uiso 1 1 calc R U . . .
C8 C 0.13022(14) 0.25269(8) -0.01024(16) 0.0262(5) Uani 1 1 d . . . . .
H8 H 0.141972 0.295011 -0.030024 0.031 Uiso 1 1 calc R U . . .
C11 C 0.69158(15) 0.25990(9) 0.82233(18) 0.0361(6) Uani 1 1 d . . . . .
H11A H 0.702866 0.304307 0.849059 0.054 Uiso 1 1 calc R U . . .
H11B H 0.756354 0.243128 0.813611 0.054 Uiso 1 1 calc R U . . .
H11C H 0.676373 0.235860 0.890765 0.054 Uiso 1 1 calc R U . . .
C15 C 0.23905(15) 0.44288(8) 0.15982(17) 0.0297(6) Uani 1 1 d . . . . .
H15 H 0.185300 0.474375 0.142453 0.036 Uiso 1 1 calc R U . . .
C13 C 0.19045(15) 0.23418(8) 0.11487(17) 0.0294(6) Uani 1 1 d . . . . .
C17 C 0.04456(15) 0.15280(9) -0.12371(17) 0.0327(6) Uani 1 1 d . . . . .
H17 H 0.092947 0.129610 -0.049869 0.039 Uiso 1 1 calc R U . . .
C18 C -0.02943(15) 0.12067(9) -0.23122(17) 0.0382(6) Uani 1 1 d . . . . .
H18 H -0.031870 0.075928 -0.230460 0.046 Uiso 1 1 calc R U . . .
C16 C -0.02228(15) 0.25267(9) -0.23252(16) 0.0294(6) Uani 1 1 d . . . . .
C19 C -0.05226(15) 0.35293(8) -0.13978(18) 0.0354(6) Uani 1 1 d . . . . .
H19A H -0.020847 0.333045 -0.049885 0.042 Uiso 1 1 calc R U . . .
H19B H -0.131450 0.350363 -0.171347 0.042 Uiso 1 1 calc R U . . .
C1A C 0.42050(15) 0.41366(8) 0.19334(17) 0.0291(6) Uani 1 1 d . . . . .
H1A H 0.489765 0.425054 0.197117 0.035 Uiso 1 1 calc R U . . .
C1B C -0.06388(16) 0.35002(9) -0.36565(18) 0.0369(7) Uani 1 1 d . . . . .
H1BA H -0.143155 0.347448 -0.398878 0.044 Uiso 1 1 calc R U . . .
H1BB H -0.040181 0.328298 -0.430936 0.044 Uiso 1 1 calc R U . . .
C1C C -0.09934(16) 0.15365(9) -0.33906(18) 0.0404(7) Uani 1 1 d . . . . .
H1C H -0.150306 0.131778 -0.413024 0.048 Uiso 1 1 calc R U . . .
C1 C 0.33428(17) 0.52325(9) -0.06334(17) 0.0419(7) Uani 1 1 d . . . . .
H1B H 0.261074 0.507068 -0.108444 0.063 Uiso 1 1 calc R U . . .
H1D H 0.385469 0.493050 -0.073990 0.063 Uiso 1 1 calc R U . . .
H1E H 0.340960 0.563685 -0.103445 0.063 Uiso 1 1 calc R U . . .
C1D C -0.09536(15) 0.21839(9) -0.33965(18) 0.0383(7) Uani 1 1 d . . . . .
H1DA H -0.143759 0.240576 -0.415210 0.046 Uiso 1 1 calc R U . . .
C22 C -0.01781(18) 0.42104(9) -0.1308(2) 0.0459(7) Uani 1 1 d . . . . .
H22A H -0.041875 0.443429 -0.066582 0.055 Uiso 1 1 calc R U . . .
H22B H 0.061566 0.423177 -0.095796 0.055 Uiso 1 1 calc R U . . .
C1E C -0.02869(17) 0.41859(9) -0.3519(2) 0.0469(7) Uani 1 1 d . . . . .
H1EA H 0.050447 0.420578 -0.321901 0.056 Uiso 1 1 calc R U . . .
H1EB H -0.060318 0.439384 -0.440812 0.056 Uiso 1 1 calc R U . . .
O2 O 0.27961(11) 0.11736(5) 0.34682(12) 0.0399(5) Uani 1 1 d . . . . .
C20 C 0.26751(15) 0.16636(8) 0.28670(17) 0.0293(6) Uani 1 1 d . . . . .
C24 C 0.2806(2) 0.02436(11) 0.0473(2) 0.0752(11) Uani 1 1 d . . . . .
H24A H 0.239014 0.033806 0.102328 0.113 Uiso 1 1 calc R U . . .
H24B H 0.237279 0.033769 -0.047157 0.113 Uiso 1 1 calc R U . . .
H24C H 0.345870 0.050198 0.077515 0.113 Uiso 1 1 calc R U . . .
O26 O 0.29203(12) -0.07694(8) 0.14215(14) 0.0615(6) Uani 1 1 d . . . . .
C25 C 0.31056(17) -0.04329(10) 0.0612(2) 0.0467(8) Uani 1 1 d . . . . .
C27 C 0.36348(18) -0.06953(12) -0.0256(2) 0.0644(9) Uani 1 1 d . . . . .
H27A H 0.312331 -0.069960 -0.119291 0.097 Uiso 1 1 calc R U . . .
H27B H 0.387604 -0.112630 0.003077 0.097 Uiso 1 1 calc R U . . .
H27C H 0.425445 -0.043334 -0.017886 0.097 Uiso 1 1 calc R U . . .

loop_
_atom_site_aniso_label
_atom_site_aniso_U_11
_atom_site_aniso_U_22
_atom_site_aniso_U_33
_atom_site_aniso_U_23
_atom_site_aniso_U_13
_atom_site_aniso_U_12
S2 0.0468(3) 0.0167(2) 0.0293(2) 0.00058(19) 0.01511(17) -0.0021(2)
O 0.0436(8) 0.0188(6) 0.0255(6) 0.0044(5) 0.0027(5) -0.0042(6)
O3 0.0580(8) 0.0176(6) 0.0390(7) 0.0018(5) 0.0184(5) 0.0129(6)
O4 0.0390(7) 0.0259(7) 0.0521(8) -0.0008(6) 0.0103(6) -0.0114(6)
N 0.0356(8) 0.0314(8) 0.0216(7) 0.0064(6) 0.0054(6) 0.0012(7)
O6 0.0525(8) 0.0366(8) 0.0513(8) 0.0131(6) 0.0172(6) 0.0147(7)
C3 0.0316(9) 0.0160(8) 0.0222(8) 0.0011(7) 0.0081(6) -0.0010(8)
C10 0.0326(10) 0.0215(9) 0.0218(8) 0.0033(7) 0.0084(7) 0.0052(8)
C4 0.0430(10) 0.0165(9) 0.0271(9) -0.0066(7) 0.0129(7) -0.0067(8)
C2 0.0349(10) 0.0214(9) 0.0231(8) -0.0004(7) 0.0071(7) -0.0071(8)
C14 0.0353(10) 0.0252(10) 0.0270(9) 0.0022(8) 0.0111(7) 0.0037(8)
C23 0.0425(10) 0.0163(9) 0.0269(8) -0.0020(7) 0.0157(7) -0.0012(8)
C12 0.0341(10) 0.0208(9) 0.0213(8) -0.0005(7) 0.0099(6) -0.0044(8)
C21 0.0459(11) 0.0181(9) 0.0250(8) 0.0011(7) 0.0126(7) 0.0030(8)
C5 0.0325(9) 0.0197(9) 0.0197(8) 0.0026(7) 0.0071(7) 0.0021(8)
C6 0.0295(9) 0.0185(8) 0.0130(7) 0.0003(7) 0.0031(6) -0.0033(8)
C7 0.0270(9) 0.0224(9) 0.0228(8) -0.0034(7) 0.0089(6) 0.0002(8)
C 0.0244(9) 0.0326(10) 0.0200(8) -0.0038(8) 0.0058(6) -0.0004(8)
C9 0.0283(9) 0.0271(9) 0.0327(9) 0.0011(8) 0.0149(7) -0.0022(8)
C8 0.0305(9) 0.0250(9) 0.0228(8) 0.0028(7) 0.0099(6) 0.0026(8)
C11 0.0320(10) 0.0392(11) 0.0310(10) -0.0026(9) 0.0053(8) -0.0089(9)
C15 0.0343(10) 0.0234(9) 0.0281(9) 0.0029(8) 0.0084(7) 0.0037(8)
C13 0.0332(10) 0.0235(9) 0.0291(9) 0.0034(8) 0.0091(7) -0.0020(8)
C17 0.0377(10) 0.0323(10) 0.0279(9) -0.0028(8) 0.0125(7) -0.0032(9)
C18 0.0487(11) 0.0349(11) 0.0324(9) -0.0046(8) 0.0170(8) -0.0029(10)
C16 0.0328(10) 0.0347(10) 0.0191(8) 0.0023(8) 0.0083(6) -0.0038(9)
C19 0.0438(11) 0.0275(10) 0.0374(10) 0.0017(8) 0.0184(7) 0.0047(9)
C1A 0.0330(10) 0.0251(9) 0.0283(9) -0.0012(8) 0.0108(7) -0.0019(8)
C1B 0.0381(11) 0.0383(11) 0.0287(10) 0.0113(9) 0.0065(8) 0.0077(9)
C1C 0.0446(12) 0.0431(12) 0.0272(10) -0.0089(9) 0.0066(8) -0.0125(10)
C1 0.0766(13) 0.0237(10) 0.0294(9) 0.0009(8) 0.0245(8) -0.0026(10)
C1D 0.0341(11) 0.0465(12) 0.0279(10) 0.0063(9) 0.0046(8) 0.0024(10)
C22 0.0535(13) 0.0346(11) 0.0441(11) 0.0052(9) 0.0126(9) 0.0120(10)
C1E 0.0510(12) 0.0447(12) 0.0431(11) 0.0142(9) 0.0159(9) 0.0048(11)
O2 0.0579(8) 0.0208(6) 0.0321(7) 0.0096(5) 0.0073(6) -0.0071(6)
C20 0.0335(10) 0.0284(10) 0.0203(8) 0.0019(8) 0.0040(7) -0.0034(9)
C24 0.093(2) 0.0545(15) 0.0608(15) -0.0070(13) 0.0097(14) 0.0032(15)
O26 0.0672(10) 0.0784(11) 0.0371(8) 0.0015(8) 0.0178(6) -0.0021(9)
C25 0.0489(13) 0.0498(13) 0.0306(10) -0.0049(10) 0.0032(9) 0.0023(11)
C27 0.0648(15) 0.0785(17) 0.0501(13) -0.0058(12) 0.0224(10) 0.0051(13)

loop_
_atom_type_symbol
_atom_type_description
_atom_type_scat_dispersion_real
_atom_type_scat_dispersion_imag
_atom_type_scat_source
C C 0.0033 0.0016 'International Tables Vol C Tables 4.2.6.8 and 6.1.1.4'
H H 0.0000 0.0000 'International Tables Vol C Tables 4.2.6.8 and 6.1.1.4'
N N 0.0061 0.0033 'International Tables Vol C Tables 4.2.6.8 and 6.1.1.4'
O O 0.0106 0.0060 'International Tables Vol C Tables 4.2.6.8 and 6.1.1.4'
S S 0.1246 0.1234 'International Tables Vol C Tables 4.2.6.8 and 6.1.1.4'

loop_
_geom_angle_atom_site_label_1
_geom_angle_atom_site_label_2
_geom_angle_atom_site_label_3
_geom_angle
_geom_angle_site_symmetry_1
_geom_angle_site_symmetry_3
_geom_angle_publ_flag
O3 S2 C3 108.29(9) . . ?
O3 S2 C1 107.86(9) . . ?
O4 S2 O3 118.74(8) . . ?
O4 S2 C3 108.78(8) . . ?
O4 S2 C1 108.81(10) . . ?
C1 S2 C3 103.27(8) . . ?
C20 O C13 107.66(12) . . ?
C16 N C19 115.90(16) . . ?
C16 N C1B 116.11(13) . . ?
C19 N C1B 108.58(14) . . ?
C22 O6 C1E 109.40(15) . . ?
C15 C3 S2 119.79(13) . . ?
C15 C3 C1A 121.10(16) . . ?
C1A C3 S2 118.87(15) . . ?
C6 C10 H10 120.0 . . ?
C6 C10 C1A 120.01(16) . . ?
C1A C10 H10 120.0 . . ?
C2 C4 H4 120.0 . . ?
C2 C4 C21 120.0 . . ?
C21 C4 H4 120.0 . . ?
C4 C2 C14 120.0 . . ?
C4 C2 C11 120.84(9) . . ?
C14 C2 C11 118.98(9) . . ?
C2 C14 H14 120.0 . . ?
C2 C14 C23 120.0 . . ?
C23 C14 H14 120.0 . . ?
C14 C23 H23 120.0 . . ?
C14 C23 C12 120.0 . . ?
C12 C23 H23 120.0 . . ?
C23 C12 C5 118.87(10) . . ?
C21 C12 C23 120.0 . . ?
C21 C12 C5 121.13(10) . . ?
C4 C21 H21 120.0 . . ?
C12 C21 C4 120.0 . . ?
C12 C21 H21 120.0 . . ?
C7 C5 C12 129.57(15) . . ?
C7 C5 C20 107.01(13) . . ?
C20 C5 C12 123.41(13) . . ?
C10 C6 C7 119.41(15) . . ?
C10 C6 C9 120.09(16) . . ?
C9 C6 C7 120.49(17) . . ?
C5 C7 C6 129.50(14) . . ?
C5 C7 C13 108.92(15) . . ?
C13 C7 C6 121.28(14) . . ?
C17 C C8 121.35(14) . . ?
C17 C C16 118.34(14) . . ?
C16 C C8 120.25(16) . . ?
C6 C9 H9 120.0 . . ?
C15 C9 C6 119.95(18) . . ?
C15 C9 H9 120.0 . . ?
C C8 H8 114.5 . . ?
C13 C8 C 131.06(17) . . ?
C13 C8 H8 114.5 . . ?
C2 C11 H11A 109.5 . . ?
C2 C11 H11B 109.5 . . ?
C2 C11 H11C 109.5 . . ?
H11A C11 H11B 109.5 . . ?
H11A C11 H11C 109.5 . . ?
H11B C11 H11C 109.5 . . ?
C3 C15 C9 119.49(17) . . ?
C3 C15 H15 120.3 . . ?
C9 C15 H15 120.3 . . ?
O C13 C7 107.68(13) . . ?
C8 C13 O 121.86(15) . . ?
C8 C13 C7 130.30(17) . . ?
C C17 H17 119.2 . . ?
C18 C17 C 121.51(15) . . ?
C18 C17 H17 119.2 . . ?
C17 C18 H18 120.1 . . ?
C1C C18 C17 119.81(18) . . ?
C1C C18 H18 120.1 . . ?
C C16 N 119.09(14) . . ?
C1D C16 N 122.51(15) . . ?
C1D C16 C 118.38(17) . . ?
N C19 H19A 109.8 . . ?
N C19 H19B 109.8 . . ?
N C19 C22 109.20(18) . . ?
H19A C19 H19B 108.3 . . ?
C22 C19 H19A 109.8 . . ?
C22 C19 H19B 109.8 . . ?
C3 C1A C10 119.14(18) . . ?
C3 C1A H1A 120.4 . . ?
C10 C1A H1A 120.4 . . ?
N C1B H1BA 110.0 . . ?
N C1B H1BB 110.0 . . ?
N C1B C1E 108.64(14) . . ?
H1BA C1B H1BB 108.3 . . ?
C1E C1B H1BA 110.0 . . ?
C1E C1B H1BB 110.0 . . ?
C18 C1C H1C 120.1 . . ?
C1D C1C C18 119.83(16) . . ?
C1D C1C H1C 120.1 . . ?
S2 C1 H1B 109.5 . . ?
S2 C1 H1D 109.5 . . ?
S2 C1 H1E 109.5 . . ?
H1B C1 H1D 109.5 . . ?
H1B C1 H1E 109.5 . . ?
H1D C1 H1E 109.5 . . ?
C16 C1D H1DA 118.9 . . ?
C1C C1D C16 122.13(16) . . ?
C1C C1D H1DA 118.9 . . ?
O6 C22 C19 111.96(15) . . ?
O6 C22 H22A 109.2 . . ?
O6 C22 H22B 109.2 . . ?
C19 C22 H22A 109.2 . . ?
C19 C22 H22B 109.2 . . ?
H22A C22 H22B 107.9 . . ?
O6 C1E C1B 111.83(19) . . ?
O6 C1E H1EA 109.3 . . ?
O6 C1E H1EB 109.3 . . ?
C1B C1E H1EA 109.3 . . ?
C1B C1E H1EB 109.3 . . ?
H1EA C1E H1EB 107.9 . . ?
O C20 C5 108.49(14) . . ?
O2 C20 O 120.22(15) . . ?
O2 C20 C5 131.28(15) . . ?
H24A C24 H24B 109.5 . . ?
H24A C24 H24C 109.5 . . ?
H24B C24 H24C 109.5 . . ?
C25 C24 H24A 109.5 . . ?
C25 C24 H24B 109.5 . . ?
C25 C24 H24C 109.5 . . ?
C24 C25 C27 118.5(2) . . ?
O26 C25 C24 121.0(2) . . ?
O26 C25 C27 120.5(2) . . ?
C25 C27 H27A 109.5 . . ?
C25 C27 H27B 109.5 . . ?
C25 C27 H27C 109.5 . . ?
H27A C27 H27B 109.5 . . ?
H27A C27 H27C 109.5 . . ?
H27B C27 H27C 109.5 . . ?

loop_
_geom_bond_atom_site_label_1
_geom_bond_atom_site_label_2
_geom_bond_distance
_geom_bond_site_symmetry_2
_geom_bond_publ_flag
S2 O3 1.4422(15) . ?
S2 O4 1.4400(13) . ?
S2 C3 1.7673(18) . ?
S2 C1 1.7594(19) . ?
O C13 1.403(2) . ?
O C20 1.3946(19) . ?
N C16 1.426(2) . ?
N C19 1.462(3) . ?
N C1B 1.465(2) . ?
O6 C22 1.423(2) . ?
O6 C1E 1.430(3) . ?
C3 C15 1.383(3) . ?
C3 C1A 1.387(2) . ?
C10 H10 0.9500 . ?
C10 C6 1.386(3) . ?
C10 C1A 1.392(2) . ?
C4 H4 0.9500 . ?
C4 C2 1.3900 . ?
C4 C21 1.3900 . ?
C2 C14 1.3900 . ?
C2 C11 1.5242(18) . ?
C14 H14 0.9500 . ?
C14 C23 1.3900 . ?
C23 H23 0.9500 . ?
C23 C12 1.3900 . ?
C12 C21 1.3900 . ?
C12 C5 1.4851(17) . ?
C21 H21 0.9500 . ?
C5 C7 1.353(2) . ?
C5 C20 1.469(2) . ?
C6 C7 1.486(2) . ?
C6 C9 1.393(2) . ?
C7 C13 1.457(2) . ?
C C8 1.456(2) . ?
C C17 1.408(3) . ?
C C16 1.412(2) . ?
C9 H9 0.9500 . ?
C9 C15 1.385(2) . ?
C8 H8 0.9500 . ?
C8 C13 1.338(2) . ?
C11 H11A 0.9800 . ?
C11 H11B 0.9800 . ?
C11 H11C 0.9800 . ?
C15 H15 0.9500 . ?
C17 H17 0.9500 . ?
C17 C18 1.384(2) . ?
C18 H18 0.9500 . ?
C18 C1C 1.374(2) . ?
C16 C1D 1.400(2) . ?
C19 H19A 0.9900 . ?
C19 H19B 0.9900 . ?
C19 C22 1.510(3) . ?
C1A H1A 0.9500 . ?
C1B H1BA 0.9900 . ?
C1B H1BB 0.9900 . ?
C1B C1E 1.520(3) . ?
C1C H1C 0.9500 . ?
C1C C1D 1.375(3) . ?
C1 H1B 0.9800 . ?
C1 H1D 0.9800 . ?
C1 H1E 0.9800 . ?
C1D H1DA 0.9500 . ?
C22 H22A 0.9900 . ?
C22 H22B 0.9900 . ?
C1E H1EA 0.9900 . ?
C1E H1EB 0.9900 . ?
O2 C20 1.202(2) . ?
C24 H24A 0.9800 . ?
C24 H24B 0.9800 . ?
C24 H24C 0.9800 . ?
C24 C25 1.483(3) . ?
O26 C25 1.224(3) . ?
C25 C27 1.484(4) . ?
C27 H27A 0.9800 . ?
C27 H27B 0.9800 . ?
C27 H27C 0.9800 . ?

loop_
_geom_torsion_atom_site_label_1
_geom_torsion_atom_site_label_2
_geom_torsion_atom_site_label_3
_geom_torsion_atom_site_label_4
_geom_torsion
_geom_torsion_site_symmetry_1
_geom_torsion_site_symmetry_2
_geom_torsion_site_symmetry_3
_geom_torsion_site_symmetry_4
_geom_torsion_publ_flag
S2 C3 C15 C9 171.14(13) . . . . ?
S2 C3 C1A C10 -172.39(13) . . . . ?
O3 S2 C3 C15 22.21(16) . . . . ?
O3 S2 C3 C1A -163.34(13) . . . . ?
O4 S2 C3 C15 152.55(14) . . . . ?
O4 S2 C3 C1A -33.00(16) . . . . ?
N C16 C1D C1C 178.5(2) . . . . ?
N C19 C22 O6 59.4(2) . . . . ?
N C1B C1E O6 -59.4(2) . . . . ?
C10 C6 C7 C5 54.2(3) . . . . ?
C10 C6 C7 C13 -118.82(19) . . . . ?
C10 C6 C9 C15 3.9(2) . . . . ?
C4 C2 C14 C23 0.0 . . . . ?
C2 C4 C21 C12 0.0 . . . . ?
C2 C14 C23 C12 0.0 . . . . ?
C14 C23 C12 C21 0.0 . . . . ?
C14 C23 C12 C5 179.85(12) . . . . ?
C23 C12 C21 C4 0.0 . . . . ?
C23 C12 C5 C7 -133.68(19) . . . . ?
C23 C12 C5 C20 45.1(2) . . . . ?
C12 C5 C7 C6 0.4(4) . . . . ?
C12 C5 C7 C13 174.17(19) . . . . ?
C12 C5 C20 O -175.83(17) . . . . ?
C12 C5 C20 O2 5.6(4) . . . . ?
C21 C4 C2 C14 0.0 . . . . ?
C21 C4 C2 C11 -175.06(12) . . . . ?
C21 C12 C5 C7 46.2(3) . . . . ?
C21 C12 C5 C20 -135.10(16) . . . . ?
C5 C12 C21 C4 -179.84(13) . . . . ?
C5 C7 C13 O 4.7(2) . . . . ?
C5 C7 C13 C8 -170.7(2) . . . . ?
C6 C10 C1A C3 2.2(2) . . . . ?
C6 C7 C13 O 179.06(17) . . . . ?
C6 C7 C13 C8 3.6(3) . . . . ?
C6 C9 C15 C3 0.2(3) . . . . ?
C7 C5 C20 O 3.2(2) . . . . ?
C7 C5 C20 O2 -175.4(2) . . . . ?
C7 C6 C9 C15 -175.07(15) . . . . ?
C C8 C13 O 3.6(4) . . . . ?
C C8 C13 C7 178.5(2) . . . . ?
C C17 C18 C1C 0.5(3) . . . . ?
C C16 C1D C1C 0.5(3) . . . . ?
C9 C6 C7 C5 -126.8(2) . . . . ?
C9 C6 C7 C13 60.2(3) . . . . ?
C8 C C17 C18 -177.7(2) . . . . ?
C8 C C16 N -0.8(3) . . . . ?
C8 C C16 C1D 177.3(2) . . . . ?
C11 C2 C14 C23 175.15(12) . . . . ?
C15 C3 C1A C10 2.0(3) . . . . ?
C13 O C20 C5 -0.2(2) . . . . ?
C13 O C20 O2 178.5(2) . . . . ?
C17 C C8 C13 -18.8(4) . . . . ?
C17 C C16 N -178.00(19) . . . . ?
C17 C C16 C1D 0.1(3) . . . . ?
C17 C18 C1C C1D 0.1(3) . . . . ?
C18 C1C C1D C16 -0.5(4) . . . . ?
C16 N C19 C22 167.48(14) . . . . ?
C16 N C1B C1E -167.77(18) . . . . ?
C16 C C8 C13 164.0(2) . . . . ?
C16 C C17 C18 -0.5(3) . . . . ?
C19 N C16 C -71.3(2) . . . . ?
C19 N C16 C1D 110.7(2) . . . . ?
C19 N C1B C1E 59.5(2) . . . . ?
C1A C3 C15 C9 -3.2(3) . . . . ?
C1A C10 C6 C7 173.88(15) . . . . ?
C1A C10 C6 C9 -5.1(2) . . . . ?
C1B N C16 C 159.48(19) . . . . ?
C1B N C16 C1D -18.5(3) . . . . ?
C1B N C19 C22 -59.72(18) . . . . ?
C1 S2 C3 C15 -91.97(16) . . . . ?
C1 S2 C3 C1A 82.47(15) . . . . ?
C22 O6 C1E C1B 57.50(19) . . . . ?
C1E O6 C22 C19 -57.4(2) . . . . ?
C20 O C13 C7 -2.6(2) . . . . ?
C20 O C13 C8 173.3(2) . . . . ?
C20 C5 C7 C6 -178.5(2) . . . . ?
C20 C5 C7 C13 -4.7(2) . . . . ?
